data_4349022
loop_
_publ_author_name
'Qiu, Jiang-Zhen'
'Chen, Yan-Cong'
'Wang, Long-Fei'
'Li, Quan-wen'
'Orend\'a\<c, Martin'
'Tong, Ming-Liang'

_publ_section_title
;
 The effect of magnetic coupling on magneto-caloric behaviour in two 3D
 Gd(iii)--glycolate coordination polymers
;
_journal_issue 1
_journal_name_full 'Inorganic Chemistry Frontiers'
_journal_page_first 150
_journal_paper_doi 10.1039/C5QI00208G
_journal_volume 3
_journal_year 2016
_chemical_formula_sum 'C6 H9 Gd O9'
_chemical_formula_weight 382.38
_space_group_IT_number 4
_space_group_name_Hall 'P 2yb'
_space_group_name_H-M_alt 'P 1 21 1'
_symmetry_cell_setting monoclinic
_symmetry_space_group_name_H-M 'P 1 21 1'
_atom_sites_solution_hydrogens geom
_atom_sites_solution_primary direct
_atom_sites_solution_secondary difmap
_audit_creation_method SHELXL-97
_audit_update_record
;
2015-09-21 deposited with the CCDC.
2015-11-17 downloaded from the CCDC.
;
_cell_angle_alpha 90.00
_cell_angle_beta 117.490(4)
_cell_angle_gamma 90.00
_cell_formula_units_Z 2
_cell_length_a 8.1242(11)
_cell_length_b 8.0394(13)
_cell_length_c 8.4324(12)
_cell_measurement_reflns_used 3023
_cell_measurement_temperature 150(2)
_cell_measurement_theta_max 54.82
_cell_measurement_theta_min 7.44
_cell_volume 488.57(13)
_computing_cell_refinement 'PROCESS-AUTO (Rigaku, 1998)'
_computing_data_collection 'PROCESS-AUTO (Rigaku, 1998)'
_computing_data_reduction 'PROCESS-AUTO (Rigaku, 1998)'
_computing_molecular_graphics 'Bruker SHELXTL'
_computing_publication_material 'Bruker SHELXTL'
_computing_structure_refinement 'SHELXL-97 (Sheldrick, 1997)'
_computing_structure_solution 'SHELXS-97 (Sheldrick, 1990)'
_diffrn_ambient_temperature 150(2)
_diffrn_measured_fraction_theta_full 0.991
_diffrn_measured_fraction_theta_max 0.991
_diffrn_measurement_device_type 'Rigaku R-AXIS SPIDE IP'
_diffrn_measurement_method 'phi and omega scans'
_diffrn_radiation_monochromator graphite
_diffrn_radiation_source 'fine-focus sealed tube'
_diffrn_radiation_type MoK\a
_diffrn_radiation_wavelength 0.71073
_diffrn_reflns_av_R_equivalents 0.0574
_diffrn_reflns_av_sigmaI/netI 0.0924
_diffrn_reflns_limit_h_max 9
_diffrn_reflns_limit_h_min -10
_diffrn_reflns_limit_k_max 8
_diffrn_reflns_limit_k_min -10
_diffrn_reflns_limit_l_max 10
_diffrn_reflns_limit_l_min -10
_diffrn_reflns_number 3218
_diffrn_reflns_theta_full 27.41
_diffrn_reflns_theta_max 27.41
_diffrn_reflns_theta_min 3.72
_exptl_absorpt_coefficient_mu 6.823
_exptl_absorpt_correction_T_max 0.3423
_exptl_absorpt_correction_T_min 0.1316
_exptl_absorpt_correction_type multi-scan
_exptl_absorpt_process_details '(ABSCOR; Higashi, 1995)'
_exptl_crystal_density_diffrn 2.599
_exptl_crystal_density_method 'not measured'
_exptl_crystal_F_000 362
_exptl_crystal_size_max 0.50
_exptl_crystal_size_mid 0.20
_exptl_crystal_size_min 0.20
_refine_diff_density_max 3.115
_refine_diff_density_min -1.953
_refine_diff_density_rms 0.260
_refine_ls_abs_structure_details 'Flack H D (1983), Acta Cryst. A39, 876-881'
_refine_ls_abs_structure_Flack 0.02(3)
_refine_ls_extinction_method none
_refine_ls_goodness_of_fit_ref 1.099
_refine_ls_hydrogen_treatment constr
_refine_ls_matrix_type full
_refine_ls_number_parameters 145
_refine_ls_number_reflns 1863
_refine_ls_number_restraints 13
_refine_ls_restrained_S_all 1.096
_refine_ls_R_factor_all 0.0460
_refine_ls_R_factor_gt 0.0423
_refine_ls_shift/su_max 0.000
_refine_ls_shift/su_mean 0.000
_refine_ls_structure_factor_coef Fsqd
_refine_ls_weighting_details 'calc w=1/[\s^2^(Fo^2^)+(0.0000P)^2^+1.6995P] where P=(Fo^2^+2Fc^2^)/3'
_refine_ls_weighting_scheme calc
_refine_ls_wR_factor_gt 0.0914
_refine_ls_wR_factor_ref 0.1001
_reflns_number_gt 1750
_reflns_number_total 1863
_reflns_threshold_expression >2sigma(I)
_cod_data_source_file c5qi00208g2.cif
_cod_data_source_block 2
_cod_depositor_comments
;
The following automatic conversions were performed:

data item '_symmetry_cell_setting' value 'Monoclinic' was changed to
'monoclinic' in accordance with the
/home/saulius/struct/COD-crude-data/automatic-downloads/DataCite-retrospective/RSC/depositions/lib/dictionaries/cif_core.dic
dictionary named 'cif_core.dic' version 2.4.2 last updated on
2011-04-26.

Automatic conversion script
Id: cif_fix_values 6909 2019-04-08 15:41:33Z antanas 
;
_cod_original_cell_volume 488.57(12)
_cod_original_sg_symbol_H-M P2(1)
_cod_database_code 4349022

loop_
_symmetry_equiv_pos_as_xyz
'x, y, z'
'-x, y+1/2, -z'

loop_
_atom_site_label
_atom_site_type_symbol
_atom_site_fract_x
_atom_site_fract_y
_atom_site_fract_z
_atom_site_U_iso_or_equiv
_atom_site_adp_type
_atom_site_occupancy
_atom_site_symmetry_multiplicity
_atom_site_calc_flag
_atom_site_refinement_flags
Gd1 Gd 0.65843(4) 0.57316(11) 0.81637(4) 0.00952(15) Uani 1 1 d .
C6 C 0.2404(11) 0.553(2) 0.4508(11) 0.011(2) Uani 1 1 d U
H6A H 0.1551 0.4951 0.4862 0.013 Uiso 1 1 calc R
H6B H 0.1643 0.6097 0.3353 0.013 Uiso 1 1 calc R
O9 O 0.3467(10) 0.6787(10) 0.5868(10) 0.0145(16) Uani 1 1 d .
H9 H 0.3620 0.7625 0.5337 0.017 Uiso 1 1 d R
O4 O 0.9492(9) 0.7023(10) 1.0319(10) 0.0141(16) Uani 1 1 d .
O2 O 0.5928(10) 0.9057(10) 1.2056(9) 0.0156(16) Uani 1 1 d .
O7 O 0.5411(10) 0.4443(10) 0.5259(10) 0.0176(16) Uani 1 1 d .
O8 O 0.2870(11) 0.3173(11) 0.3171(11) 0.0191(18) Uani 1 1 d .
O3 O 0.7269(10) 0.5005(10) 1.1371(10) 0.0171(16) Uani 1 1 d .
H3 H 0.6374 0.4138 1.1304 0.021 Uiso 1 1 d R
O1 O 0.5551(10) 0.7730(10) 0.9601(9) 0.0156(16) Uani 1 1 d .
O5 O 1.2315(9) 0.7957(10) 1.1030(10) 0.0163(16) Uani 1 1 d .
O6 O 0.9353(10) 0.5131(10) 0.7633(10) 0.0177(17) Uani 1 1 d .
H6 H 0.9811 0.4002 0.8098 0.021 Uiso 1 1 d R
C2 C 0.7131(17) 0.6302(16) 1.2424(16) 0.024(3) Uani 1 1 d .
H2A H 0.8390 0.6625 1.3338 0.029 Uiso 1 1 calc R
H2B H 0.6434 0.5906 1.3052 0.029 Uiso 1 1 calc R
C3 C 1.0913(14) 0.7139(14) 1.0055(12) 0.014(2) Uani 1 1 d .
C5 C 0.3618(13) 0.4310(14) 0.4279(13) 0.014(2) Uani 1 1 d U
C4 C 1.0850(15) 0.6297(15) 0.8438(16) 0.022(3) Uani 1 1 d .
H4A H 1.0721 0.7153 0.7544 0.026 Uiso 1 1 calc R
H4B H 1.2038 0.5707 0.8787 0.026 Uiso 1 1 calc R
C1 C 0.6134(14) 0.7843(15) 1.1266(14) 0.016(2) Uani 1 1 d .

loop_
_atom_site_aniso_label
_atom_site_aniso_U_11
_atom_site_aniso_U_22
_atom_site_aniso_U_33
_atom_site_aniso_U_23
_atom_site_aniso_U_13
_atom_site_aniso_U_12
Gd1 0.0095(2) 0.0083(3) 0.0109(2) 0.0000(3) 0.00480(15) 0.0000(3)
C6 0.012(3) 0.003(6) 0.015(3) -0.002(4) 0.004(3) 0.003(4)
O9 0.020(4) 0.006(4) 0.019(4) -0.002(3) 0.009(3) -0.002(3)
O4 0.012(3) 0.016(5) 0.018(3) -0.001(3) 0.009(3) -0.004(3)
O2 0.017(4) 0.017(5) 0.014(3) -0.004(3) 0.008(3) 0.001(3)
O7 0.019(4) 0.015(5) 0.018(4) -0.004(3) 0.007(3) 0.002(3)
O8 0.025(4) 0.018(5) 0.021(4) -0.009(3) 0.016(3) -0.009(3)
O3 0.022(4) 0.011(4) 0.020(4) 0.001(3) 0.011(3) 0.004(3)
O1 0.018(4) 0.018(5) 0.013(3) -0.002(3) 0.009(3) 0.002(3)
O5 0.013(3) 0.010(4) 0.022(4) -0.001(3) 0.004(3) 0.003(3)
O6 0.009(3) 0.015(5) 0.028(4) -0.009(3) 0.008(3) -0.006(3)
C2 0.031(7) 0.020(7) 0.021(6) 0.003(4) 0.012(5) 0.014(4)
C3 0.018(5) 0.010(6) 0.007(4) 0.003(4) -0.001(4) -0.004(4)
C5 0.005(4) 0.011(5) 0.016(4) 0.003(4) -0.003(3) -0.002(3)
C4 0.021(6) 0.023(7) 0.032(6) -0.011(4) 0.020(5) -0.006(4)
C1 0.018(5) 0.014(6) 0.019(5) -0.003(4) 0.011(4) -0.012(4)

loop_
_atom_type_symbol
_atom_type_description
_atom_type_scat_dispersion_real
_atom_type_scat_dispersion_imag
_atom_type_scat_source
C C 0.0033 0.0016 'International Tables Vol C Tables 4.2.6.8 and 6.1.1.4'
H H 0.0000 0.0000 'International Tables Vol C Tables 4.2.6.8 and 6.1.1.4'
O O 0.0106 0.0060 'International Tables Vol C Tables 4.2.6.8 and 6.1.1.4'
Gd Gd -0.1653 3.9035 'International Tables Vol C Tables 4.2.6.8 and 6.1.1.4'

loop_
_geom_angle_atom_site_label_1
_geom_angle_atom_site_label_2
_geom_angle_atom_site_label_3
_geom_angle
_geom_angle_site_symmetry_1
_geom_angle_site_symmetry_3
O2 Gd1 O5 71.8(2) 2_647 2_747
O2 Gd1 O1 86.0(3) 2_647 .
O5 Gd1 O1 131.2(3) 2_747 .
O2 Gd1 O8 139.7(3) 2_647 2_656
O5 Gd1 O8 140.6(2) 2_747 2_656
O1 Gd1 O8 82.7(3) . 2_656
O2 Gd1 O7 75.9(3) 2_647 .
O5 Gd1 O7 78.9(3) 2_747 .
O1 Gd1 O7 137.5(3) . .
O8 Gd1 O7 87.0(3) 2_656 .
O2 Gd1 O4 142.8(2) 2_647 .
O5 Gd1 O4 94.5(3) 2_747 .
O1 Gd1 O4 77.5(2) . .
O8 Gd1 O4 71.2(3) 2_656 .
O7 Gd1 O4 136.8(2) . .
O2 Gd1 O9 67.0(2) 2_647 .
O5 Gd1 O9 130.2(2) 2_747 .
O1 Gd1 O9 72.5(2) . .
O8 Gd1 O9 72.7(3) 2_656 .
O7 Gd1 O9 65.1(2) . .
O4 Gd1 O9 135.3(3) . .
O2 Gd1 O6 132.7(3) 2_647 .
O5 Gd1 O6 68.0(2) 2_747 .
O1 Gd1 O6 140.1(2) . .
O8 Gd1 O6 72.7(2) 2_656 .
O7 Gd1 O6 72.9(2) . .
O4 Gd1 O6 65.2(2) . .
O9 Gd1 O6 126.0(2) . .
O2 Gd1 O3 73.4(2) 2_647 .
O5 Gd1 O3 67.4(3) 2_747 .
O1 Gd1 O3 64.8(2) . .
O8 Gd1 O3 133.1(3) 2_656 .
O7 Gd1 O3 139.8(3) . .
O4 Gd1 O3 69.4(2) . .
O9 Gd1 O3 122.6(2) . .
O6 Gd1 O3 111.4(2) . .
C5 C6 O9 111.9(7) . .
C6 O9 Gd1 112.9(6) . .
C3 O4 Gd1 122.9(6) . .
C1 O2 Gd1 136.8(7) . 2_657
C5 O7 Gd1 118.7(7) . .
C5 O8 Gd1 145.0(7) . 2_646
C2 O3 Gd1 117.1(7) . .
C1 O1 Gd1 125.1(7) . .
C3 O5 Gd1 142.5(7) . 2_757
C4 O6 Gd1 114.8(6) . .
O3 C2 C1 111.4(9) . .
O5 C3 O4 123.4(10) . .
O5 C3 C4 118.4(9) . .
O4 C3 C4 118.1(9) . .
O8 C5 O7 123.3(10) . .
O8 C5 C6 117.7(9) . .
O7 C5 C6 118.9(10) . .
O6 C4 C3 113.0(8) . .
O2 C1 O1 125.6(11) . .
O2 C1 C2 116.9(9) . .
O1 C1 C2 117.5(10) . .

loop_
_geom_bond_atom_site_label_1
_geom_bond_atom_site_label_2
_geom_bond_distance
_geom_bond_site_symmetry_2
Gd1 O2 2.380(7) 2_647
Gd1 O5 2.383(8) 2_747
Gd1 O1 2.386(7) .
Gd1 O8 2.403(8) 2_656
Gd1 O7 2.414(7) .
Gd1 O4 2.449(7) .
Gd1 O9 2.521(8) .
Gd1 O6 2.534(7) .
Gd1 O3 2.564(8) .
C6 C5 1.467(16) .
C6 O9 1.471(15) .
O4 C3 1.276(12) .
O2 C1 1.236(13) .
O2 Gd1 2.380(7) 2_657
O7 C5 1.306(12) .
O8 C5 1.247(14) .
O8 Gd1 2.403(8) 2_646
O3 C2 1.407(14) .
O1 C1 1.261(12) .
O5 C3 1.241(12) .
O5 Gd1 2.383(8) 2_757
O6 C4 1.434(13) .
C2 C1 1.554(17) .
C3 C4 1.502(15) .
